data_7124154
loop_
_publ_author_name
'Li, Jian'
'wang, zheng-bing'
'xu, yue'
'lu, xue-chen'
'zhu, shang-rong'
'Liu, Li'

_publ_section_title
;
 Catalyst-Free Cyclization of Anthranils and Cyclic Amines: One-step
 Synthesis of Rutaecarpine
;
_journal_name_full 'Chemical Communications'
_journal_paper_doi 10.1039/C9CC06160F
_journal_year 2019
_chemical_formula_sum 'C25 H20 Cl N3 O'
_chemical_formula_weight 413.89
_space_group_crystal_system monoclinic
_space_group_IT_number 15
_space_group_name_Hall '-C 2yc'
_space_group_name_H-M_alt 'C 1 2/c 1'
_symmetry_space_group_name_Hall '-C 2yc'
_symmetry_space_group_name_H-M 'C 1 2/c 1'
_atom_sites_solution_hydrogens geom
_audit_creation_method SHELXL-2018/3
_audit_update_record
;
2019-07-15 deposited with the CCDC.    2019-09-13 downloaded from the CCDC.
;
_cell_angle_alpha 90
_cell_angle_beta 110.086(2)
_cell_angle_gamma 90
_cell_formula_units_Z 8
_cell_length_a 31.8664(15)
_cell_length_b 8.9719(5)
_cell_length_c 16.6944(8)
_cell_measurement_reflns_used 2136
_cell_measurement_temperature 193(2)
_cell_measurement_theta_max 0.887
_cell_measurement_theta_min 0.812
_cell_volume 4482.7(4)
_computing_structure_refinement 'SHELXL-2018/3 (Sheldrick, 2018)'
_computing_structure_solution 'SHELXT 2014/5 (Sheldrick, 2014)'
_diffrn_ambient_temperature 193(2)
_diffrn_measured_fraction_theta_full 0.995
_diffrn_measured_fraction_theta_max 0.993
_diffrn_measurement_device_type 'Bruker APEX-II CCD'
_diffrn_radiation_type GaK\a
_diffrn_radiation_wavelength 1.34139
_diffrn_reflns_av_R_equivalents 0.0883
_diffrn_reflns_av_unetI/netI 0.0789
_diffrn_reflns_Laue_measured_fraction_full 0.995
_diffrn_reflns_Laue_measured_fraction_max 0.993
_diffrn_reflns_limit_h_max 36
_diffrn_reflns_limit_h_min -38
_diffrn_reflns_limit_k_max 10
_diffrn_reflns_limit_k_min -9
_diffrn_reflns_limit_l_max 19
_diffrn_reflns_limit_l_min -20
_diffrn_reflns_number 16088
_diffrn_reflns_point_group_measured_fraction_full 0.995
_diffrn_reflns_point_group_measured_fraction_max 0.993
_diffrn_reflns_theta_full 53.594
_diffrn_reflns_theta_max 53.950
_diffrn_reflns_theta_min 2.569
_exptl_absorpt_coefficient_mu 1.093
_exptl_absorpt_correction_T_max 0.782
_exptl_absorpt_correction_T_min 0.748
_exptl_absorpt_correction_type multi-scan
_exptl_absorpt_process_details sadabs
_exptl_crystal_colour yellow
_exptl_crystal_density_diffrn 1.227
_exptl_crystal_description block
_exptl_crystal_F_000 1728
_exptl_crystal_size_max 0.190
_exptl_crystal_size_mid 0.160
_exptl_crystal_size_min 0.110
_refine_diff_density_max 0.534
_refine_diff_density_min -0.296
_refine_diff_density_rms 0.073
_refine_ls_extinction_method none
_refine_ls_goodness_of_fit_ref 0.922
_refine_ls_hydrogen_treatment constr
_refine_ls_matrix_type full
_refine_ls_number_parameters 272
_refine_ls_number_reflns 4082
_refine_ls_number_restraints 0
_refine_ls_restrained_S_all 0.922
_refine_ls_R_factor_all 0.1014
_refine_ls_R_factor_gt 0.0696
_refine_ls_shift/su_max 0.003
_refine_ls_shift/su_mean 0.000
_refine_ls_structure_factor_coef Fsqd
_refine_ls_weighting_details 'w=1/[\s^2^(Fo^2^)+(0.2000P)^2^] where P=(Fo^2^+2Fc^2^)/3'
_refine_ls_weighting_scheme calc
_refine_ls_wR_factor_gt 0.2214
_refine_ls_wR_factor_ref 0.2585
_reflns_Friedel_coverage 0.000
_reflns_number_gt 2767
_reflns_number_total 4082
_reflns_threshold_expression 'I > 2\s(I)'
_cod_data_source_file c9cc06160f2.cif
_cod_data_source_block 20190511zh_zy_liuli299_0m_a_sq
_cod_database_code 7124154
_shelx_shelxl_version_number 2018/3
_shelx_space_group_comment
;
The symmetry employed for this shelxl refinement is uniquely defined
by the following loop, which should always be used as a source of
symmetry information in preference to the above space-group names.
They are only intended as comments.
;
_shelx_estimated_absorpt_t_min 0.819
_shelx_estimated_absorpt_t_max 0.889

loop_
_space_group_symop_operation_xyz
'x, y, z'
'-x, y, -z+1/2'
'x+1/2, y+1/2, z'
'-x+1/2, y+1/2, -z+1/2'
'-x, -y, -z'
'x, -y, z-1/2'
'-x+1/2, -y+1/2, -z'
'x+1/2, -y+1/2, z-1/2'

loop_
_atom_site_label
_atom_site_type_symbol
_atom_site_fract_x
_atom_site_fract_y
_atom_site_fract_z
_atom_site_U_iso_or_equiv
_atom_site_adp_type
_atom_site_occupancy
_atom_site_site_symmetry_order
_atom_site_calc_flag
_atom_site_refinement_flags_posn
_atom_site_refinement_flags_adp
Cl01 Cl 0.71133(3) 0.88957(11) 0.39936(6) 0.0658(4) Uani 1 1 d . .
N002 N 0.57746(7) 0.4326(3) 0.48791(14) 0.0393(6) Uani 1 1 d . .
O003 O 0.77023(7) 0.1571(3) 0.67409(15) 0.0610(7) Uani 1 1 d . .
N004 N 0.55249(8) 0.5078(3) 0.34323(15) 0.0474(7) Uani 1 1 d . .
N005 N 0.47004(8) 0.3609(3) 0.31948(17) 0.0496(7) Uani 1 1 d . .
H005 H 0.468508 0.407941 0.272299 0.060 Uiso 1 1 calc R U
C006 C 0.54735(9) 0.4384(4) 0.40771(18) 0.0387(7) Uani 1 1 d . .
C007 C 0.61900(9) 0.5194(3) 0.51535(17) 0.0382(7) Uani 1 1 d . .
H007 H 0.617278 0.592880 0.559173 0.046 Uiso 1 1 calc R U
C008 C 0.66596(10) 0.2929(4) 0.51575(19) 0.0446(8) Uani 1 1 d . .
H008 H 0.645198 0.267041 0.461395 0.054 Uiso 1 1 calc R U
C009 C 0.70314(10) 0.2026(4) 0.5528(2) 0.0465(8) Uani 1 1 d . .
H009 H 0.708037 0.117209 0.523549 0.056 Uiso 1 1 calc R U
C00A C 0.62355(9) 0.6062(3) 0.44051(18) 0.0381(7) Uani 1 1 d . .
C00B C 0.65867(9) 0.4192(3) 0.55641(18) 0.0366(7) Uani 1 1 d . .
C00C C 0.50623(10) 0.3583(4) 0.39493(19) 0.0422(8) Uani 1 1 d . .
C00D C 0.73265(9) 0.2383(4) 0.63217(19) 0.0447(8) Uani 1 1 d . .
C00E C 0.49699(10) 0.2729(4) 0.45449(19) 0.0428(8) Uani 1 1 d . .
C00F C 0.66024(10) 0.6991(4) 0.45273(19) 0.0442(8) Uani 1 1 d . .
H00F H 0.682197 0.709061 0.507865 0.053 Uiso 1 1 calc R U
C00G C 0.66470(10) 0.7765(4) 0.3847(2) 0.0488(8) Uani 1 1 d . .
C00H C 0.59148(10) 0.5944(4) 0.35968(19) 0.0446(8) Uani 1 1 d . .
C00I C 0.68903(10) 0.4519(4) 0.63670(19) 0.0457(8) Uani 1 1 d . .
H00I H 0.684512 0.537509 0.666244 0.055 Uiso 1 1 calc R U
C00J C 0.45258(10) 0.2187(3) 0.4164(2) 0.0437(8) Uani 1 1 d . .
C00K C 0.42405(11) 0.1299(4) 0.4442(3) 0.0547(9) Uani 1 1 d . .
H00K H 0.433750 0.091413 0.500617 0.066 Uiso 1 1 calc R U
C00L C 0.43687(10) 0.2758(4) 0.3323(2) 0.0482(8) Uani 1 1 d . .
C00M C 0.72566(10) 0.3620(4) 0.6742(2) 0.0525(9) Uani 1 1 d . .
H00M H 0.746086 0.385815 0.729206 0.063 Uiso 1 1 calc R U
C00N C 0.36681(11) 0.1575(4) 0.3056(3) 0.0619(10) Uani 1 1 d . .
H00N H 0.337337 0.135257 0.268847 0.074 Uiso 1 1 calc R U
C00O C 0.63348(11) 0.7648(4) 0.3039(2) 0.0556(9) Uani 1 1 d . .
H00O H 0.637076 0.817994 0.257497 0.067 Uiso 1 1 calc R U
C00P C 0.53189(11) 0.2525(4) 0.5409(2) 0.0549(9) Uani 1 1 d . .
H00A H 0.517553 0.252163 0.584888 0.066 Uiso 1 1 calc R U
H00B H 0.547008 0.155352 0.543158 0.066 Uiso 1 1 calc R U
C00Q C 0.38180(12) 0.0994(4) 0.3885(3) 0.0604(10) Uani 1 1 d . .
H00Q H 0.362476 0.037929 0.406555 0.072 Uiso 1 1 calc R U
C00R C 0.56556(12) 0.3753(5) 0.5589(2) 0.0615(11) Uani 1 1 d . .
H00C H 0.554166 0.459683 0.583703 0.074 Uiso 1 1 calc R U
H00D H 0.593274 0.339719 0.603143 0.074 Uiso 1 1 calc R U
C00S C 0.39341(10) 0.2453(5) 0.2761(2) 0.0562(9) Uani 1 1 d . .
H00S H 0.382955 0.284341 0.219821 0.067 Uiso 1 1 calc R U
C00T C 0.59678(11) 0.6738(4) 0.2919(2) 0.0548(9) Uani 1 1 d . .
H00T H 0.574831 0.665313 0.236671 0.066 Uiso 1 1 calc R U
C00U C 0.78062(12) 0.0351(5) 0.6308(2) 0.0658(11) Uani 1 1 d . .
H00E H 0.756631 -0.039042 0.618223 0.099 Uiso 1 1 calc R U
H00G H 0.808780 -0.010097 0.666803 0.099 Uiso 1 1 calc R U
H00H H 0.783647 0.069730 0.577398 0.099 Uiso 1 1 calc R U

loop_
_atom_site_aniso_label
_atom_site_aniso_U_11
_atom_site_aniso_U_22
_atom_site_aniso_U_33
_atom_site_aniso_U_23
_atom_site_aniso_U_13
_atom_site_aniso_U_12
Cl01 0.0589(6) 0.0687(7) 0.0627(7) -0.0015(5) 0.0117(5) -0.0173(4)
N002 0.0304(12) 0.0547(16) 0.0265(13) 0.0043(11) 0.0018(10) 0.0077(11)
O003 0.0432(13) 0.0746(17) 0.0515(15) 0.0051(12) -0.0012(11) 0.0281(12)
N004 0.0376(13) 0.0674(19) 0.0288(14) 0.0036(13) 0.0005(11) -0.0021(12)
N005 0.0337(14) 0.075(2) 0.0332(15) 0.0048(13) 0.0020(11) -0.0020(13)
C006 0.0334(15) 0.0513(19) 0.0265(15) -0.0016(14) 0.0041(12) 0.0109(13)
C007 0.0311(14) 0.0481(18) 0.0279(15) -0.0040(13) 0.0004(12) 0.0076(12)
C008 0.0375(16) 0.055(2) 0.0325(16) -0.0045(15) 0.0011(13) 0.0055(14)
C009 0.0465(18) 0.0451(19) 0.0415(18) -0.0049(15) 0.0070(14) 0.0108(14)
C00A 0.0331(15) 0.0434(17) 0.0320(16) -0.0015(13) 0.0038(12) 0.0076(12)
C00B 0.0301(14) 0.0464(18) 0.0271(15) 0.0010(13) 0.0020(12) 0.0058(12)
C00C 0.0324(15) 0.060(2) 0.0277(16) -0.0031(15) 0.0023(12) 0.0042(13)
C00D 0.0344(16) 0.053(2) 0.0398(17) 0.0060(16) 0.0044(13) 0.0105(14)
C00E 0.0426(17) 0.0434(18) 0.0385(17) 0.0008(15) 0.0089(14) 0.0081(13)
C00F 0.0393(16) 0.053(2) 0.0325(17) -0.0024(15) 0.0025(13) 0.0077(14)
C00G 0.0439(17) 0.048(2) 0.047(2) -0.0039(16) 0.0065(15) -0.0010(14)
C00H 0.0400(16) 0.058(2) 0.0297(17) -0.0030(15) 0.0039(13) -0.0009(14)
C00I 0.0406(17) 0.056(2) 0.0316(17) -0.0063(15) 0.0006(13) 0.0091(14)
C00J 0.0408(16) 0.0412(18) 0.0449(18) 0.0009(15) 0.0094(14) 0.0071(13)
C00K 0.054(2) 0.0432(19) 0.066(2) 0.0054(17) 0.0191(18) 0.0035(15)
C00L 0.0396(17) 0.059(2) 0.0416(18) -0.0052(16) 0.0087(14) 0.0034(15)
C00M 0.0350(16) 0.073(2) 0.0353(18) -0.0051(17) -0.0062(14) 0.0112(15)
C00N 0.0383(18) 0.069(2) 0.071(3) -0.012(2) 0.0087(18) -0.0084(16)
C00O 0.059(2) 0.061(2) 0.043(2) 0.0086(17) 0.0136(16) -0.0033(18)
C00P 0.053(2) 0.055(2) 0.0445(19) 0.0128(17) 0.0008(15) 0.0032(17)
C00Q 0.056(2) 0.048(2) 0.077(3) -0.0016(19) 0.023(2) -0.0046(16)
C00R 0.0462(19) 0.097(3) 0.0331(19) 0.0106(18) 0.0037(15) -0.0045(18)
C00S 0.0385(17) 0.075(2) 0.045(2) -0.0041(19) 0.0024(15) 0.0018(17)
C00T 0.0503(19) 0.073(2) 0.0304(17) 0.0063(17) 0.0003(15) -0.0067(17)
C00U 0.056(2) 0.078(3) 0.059(2) 0.013(2) 0.0144(18) 0.0329(19)

loop_
_atom_type_symbol
_atom_type_description
_atom_type_scat_dispersion_real
_atom_type_scat_dispersion_imag
_atom_type_scat_source
C C 0.0137 0.0067 'International Tables Vol C Tables 4.2.6.8 and 6.1.1.4'
H H 0.0000 0.0000 'International Tables Vol C Tables 4.2.6.8 and 6.1.1.4'
Cl Cl 0.3281 0.5435 'International Tables Vol C Tables 4.2.6.8 and 6.1.1.4'
N N 0.0241 0.0134 'International Tables Vol C Tables 4.2.6.8 and 6.1.1.4'
O O 0.0389 0.0241 'International Tables Vol C Tables 4.2.6.8 and 6.1.1.4'

loop_
_geom_angle_atom_site_label_1
_geom_angle_atom_site_label_2
_geom_angle_atom_site_label_3
_geom_angle
C006 N002 C00R 121.6(3)
C006 N002 C007 123.0(3)
C00R N002 C007 113.1(2)
C00D O003 C00U 117.9(2)
C006 N004 C00H 117.1(2)
C00L N005 C00C 107.0(3)
C00L N005 H005 126.5
C00C N005 H005 126.5
N004 C006 N002 126.1(3)
N004 C006 C00C 118.8(3)
N002 C006 C00C 115.2(3)
N002 C007 C00A 110.2(2)
N002 C007 C00B 110.5(2)
C00A C007 C00B 112.1(2)
N002 C007 H007 107.9
C00A C007 H007 107.9
C00B C007 H007 107.9
C00B C008 C009 121.3(3)
C00B C008 H008 119.3
C009 C008 H008 119.3
C00D C009 C008 119.3(3)
C00D C009 H009 120.4
C008 C009 H009 120.4
C00H C00A C00F 119.3(3)
C00H C00A C007 120.9(3)
C00F C00A C007 119.9(3)
C008 C00B C00I 118.0(3)
C008 C00B C007 121.4(2)
C00I C00B C007 120.6(3)
C00E C00C N005 110.6(3)
C00E C00C C006 125.7(3)
N005 C00C C006 123.7(3)
O003 C00D C00M 115.8(3)
O003 C00D C009 123.9(3)
C00M C00D C009 120.3(3)
C00C C00E C00J 107.3(3)
C00C C00E C00P 119.6(3)
C00J C00E C00P 133.1(3)
C00G C00F C00A 120.0(3)
C00G C00F H00F 120.0
C00A C00F H00F 120.0
C00F C00G C00O 121.6(3)
C00F C00G Cl01 120.0(2)
C00O C00G Cl01 118.4(3)
C00A C00H N004 122.5(3)
C00A C00H C00T 119.7(3)
N004 C00H C00T 117.9(3)
C00B C00I C00M 121.0(3)
C00B C00I H00I 119.5
C00M C00I H00I 119.5
C00K C00J C00E 134.8(3)
C00K C00J C00L 119.0(3)
C00E C00J C00L 106.1(3)
C00Q C00K C00J 119.0(4)
C00Q C00K H00K 120.5
C00J C00K H00K 120.5
N005 C00L C00S 129.5(3)
N005 C00L C00J 109.0(3)
C00S C00L C00J 121.5(3)
C00D C00M C00I 120.1(3)
C00D C00M H00M 119.9
C00I C00M H00M 119.9
C00S C00N C00Q 121.8(3)
C00S C00N H00N 119.1
C00Q C00N H00N 119.1
C00T C00O C00G 118.5(3)
C00T C00O H00O 120.8
C00G C00O H00O 120.8
C00R C00P C00E 110.3(3)
C00R C00P H00A 109.6
C00E C00P H00A 109.6
C00R C00P H00B 109.6
C00E C00P H00B 109.6
H00A C00P H00B 108.1
C00K C00Q C00N 121.1(4)
C00K C00Q H00Q 119.4
C00N C00Q H00Q 119.4
N002 C00R C00P 117.8(3)
N002 C00R H00C 107.9
C00P C00R H00C 107.9
N002 C00R H00D 107.9
C00P C00R H00D 107.9
H00C C00R H00D 107.2
C00N C00S C00L 117.5(3)
C00N C00S H00S 121.2
C00L C00S H00S 121.2
C00O C00T C00H 121.0(3)
C00O C00T H00T 119.5
C00H C00T H00T 119.5
O003 C00U H00E 109.5
O003 C00U H00G 109.5
H00E C00U H00G 109.5
O003 C00U H00H 109.5
H00E C00U H00H 109.5
H00G C00U H00H 109.5

loop_
_geom_bond_atom_site_label_1
_geom_bond_atom_site_label_2
_geom_bond_distance
Cl01 C00G 1.746(3)
N002 C006 1.354(3)
N002 C00R 1.456(4)
N002 C007 1.467(4)
O003 C00D 1.371(3)
O003 C00U 1.412(5)
N004 C006 1.302(4)
N004 C00H 1.410(4)
N005 C00L 1.379(4)
N005 C00C 1.385(4)
N005 H005 0.8800
C006 C00C 1.445(4)
C007 C00A 1.521(4)
C007 C00B 1.511(4)
C007 H007 1.0000
C008 C00B 1.381(4)
C008 C009 1.392(4)
C008 H008 0.9500
C009 C00D 1.373(4)
C009 H009 0.9500
C00A C00H 1.389(4)
C00A C00F 1.392(4)
C00B C00I 1.389(4)
C00C C00E 1.365(5)
C00D C00M 1.371(5)
C00E C00J 1.423(4)
C00E C00P 1.499(4)
C00F C00G 1.379(5)
C00F H00F 0.9500
C00G C00O 1.378(4)
C00H C00T 1.396(5)
C00I C00M 1.380(4)
C00I H00I 0.9500
C00J C00K 1.402(5)
C00J C00L 1.415(4)
C00K C00Q 1.376(5)
C00K H00K 0.9500
C00L C00S 1.407(4)
C00M H00M 0.9500
C00N C00S 1.367(5)
C00N C00Q 1.400(5)
C00N H00N 0.9500
C00O C00T 1.383(5)
C00O H00O 0.9500
C00P C00R 1.495(5)
C00P H00A 0.9900
C00P H00B 0.9900
C00Q H00Q 0.9500
C00R H00C 0.9900
C00R H00D 0.9900
C00S H00S 0.9500
C00T H00T 0.9500
C00U H00E 0.9800
C00U H00G 0.9800
C00U H00H 0.9800
